data_1540115
loop_
_publ_author_name
'Hoppe, R.'
'Becker, S.'

_publ_section_title
;
 Neues ueber Ti F3 und Fluorotitanate(III): Cs2 K (Ti F6), Rb2 K (Ti F6)
 und Ti F3 Mit einer Bemerkung ueber Rb3 (Ti F6)
;
_journal_name_full 'Zeitschrift fuer Anorganische und Allgemeine Chemie'
_journal_page_first 126
_journal_page_last 135
_journal_volume 568
_journal_year 1989
_chemical_formula_sum 'F3 Ti'
_chemical_name_systematic 'Ti F3'
_space_group_IT_number 167
_symmetry_space_group_name_Hall '-R 3 2"c'
_symmetry_space_group_name_H-M 'R -3 c :H'
_cell_angle_alpha 90
_cell_angle_beta 90
_cell_angle_gamma 120
_cell_formula_units_Z 6
_cell_length_a 5.4338
_cell_length_b 5.4338
_cell_length_c 13.6421
_cell_volume 348.834
_citation_journal_id_ASTM ZAACAB
_cod_data_source_file Hoppe_ZAACAB_1989_1915.cif
_cod_data_source_block F3Ti1
_cod_original_cell_volume 348.8343
_cod_original_formula_sum 'F3 Ti1'
_cod_database_code 1540115

loop_
_symmetry_equiv_pos_as_xyz
x,y,z
-y,x-y,z
-x+y,-x,z
y,x,-z+1/2
-x,-x+y,-z+1/2
x-y,-y,-z+1/2
-x,-y,-z
y,-x+y,-z
x-y,x,-z
-y,-x,z-1/2
x,x-y,z-1/2
-x+y,y,z-1/2
x+2/3,y+1/3,z+1/3
-y+2/3,x-y+1/3,z+1/3
-x+y+2/3,-x+1/3,z+1/3
y+2/3,x+1/3,-z+5/6
-x+2/3,-x+y+1/3,-z+5/6
x-y+2/3,-y+1/3,-z+5/6
-x+2/3,-y+1/3,-z+1/3
y+2/3,-x+y+1/3,-z+1/3
x-y+2/3,x+1/3,-z+1/3
-y+2/3,-x+1/3,z-1/6
x+2/3,x-y+1/3,z-1/6
-x+y+2/3,y+1/3,z-1/6
x+1/3,y+2/3,z+2/3
-y+1/3,x-y+2/3,z+2/3
-x+y+1/3,-x+2/3,z+2/3
y+1/3,x+2/3,-z+7/6
-x+1/3,-x+y+2/3,-z+7/6
x-y+1/3,-y+2/3,-z+7/6
-x+1/3,-y+2/3,-z+2/3
y+1/3,-x+y+2/3,-z+2/3
x-y+1/3,x+2/3,-z+2/3
-y+1/3,-x+2/3,z+1/6
x+1/3,x-y+2/3,z+1/6
-x+y+1/3,y+2/3,z+1/6

loop_
_atom_site_label
_atom_site_type_symbol
_atom_site_fract_x
_atom_site_fract_y
_atom_site_fract_z
_atom_site_occupancy
_atom_site_U_iso_or_equiv
F1 F-1 -0.4397 0 0.25 1 0.0
Ti1 Ti+3 0 0 0 1 0.0
